data_7244296
loop_
_publ_author_name
'Edkins, Katharina'
'Tweedy, Jane'
'Fung, Stephanie'
'Edkins, Robert M.'

_publ_section_title
;
 Steric influence on solvate formation -- a comparison of resorcylic acid
 and two brominated derivatives
;
_journal_name_full CrystEngComm
_journal_paper_doi 10.1039/D1CE01592C
_journal_year 2022
_chemical_formula_moiety 'C7 H4 Br2 O4, C2 H4 O2'
_chemical_formula_sum 'C9 H8 Br2 O6'
_chemical_formula_weight 371.97
_chemical_name_systematic '3,5-dibromo-resorcylic acid acetic acid solvate'
_space_group_crystal_system monoclinic
_space_group_IT_number 15
_space_group_name_Hall '-I 2ya'
_space_group_name_H-M_alt 'I 1 2/a 1'
_atom_sites_solution_hydrogens geom
_atom_sites_solution_primary iterative
_audit_creation_date 2021-06-16
_audit_creation_method
;
Olex2 1.3-alpha
(compiled 2020.11.12 svn.r5f609507 for OlexSys, GUI svn.r6272)
;
_audit_update_record
;
2021-11-08 deposited with the CCDC.	2022-01-19 downloaded from the CCDC.
;
_cell_angle_alpha 90
_cell_angle_beta 98.9201(16)
_cell_angle_gamma 90
_cell_formula_units_Z 8
_cell_length_a 17.2749(9)
_cell_length_b 3.9072(2)
_cell_length_c 35.441(2)
_cell_measurement_reflns_used 9711
_cell_measurement_temperature 120
_cell_measurement_theta_max 32.16
_cell_measurement_theta_min 2.33
_cell_volume 2363.2(2)
_computing_cell_refinement 'SAINT v8.37A (Bruker, 2015)'
_computing_data_reduction 'SAINT v8.37A (Bruker, 2015)'
_computing_molecular_graphics 'Olex2 1.3-alpha (Dolomanov et al., 2009)'
_computing_publication_material 'Olex2 1.3-alpha (Dolomanov et al., 2009)'
_computing_structure_refinement 'SHELXL 2018/3 (Sheldrick, 2015)'
_computing_structure_solution 'olex2.solve 1.3-alpha (Bourhis et al., 2015)'
_diffrn_ambient_temperature 120.0
_diffrn_detector 'Bruker APEX2 area detector'
_diffrn_detector_area_resol_mean 7.9
_diffrn_detector_type 'CCD area detector'
_diffrn_measured_fraction_theta_full 1.000
_diffrn_measured_fraction_theta_max 0.999
_diffrn_measurement_device 'three-circle diffractometer'
_diffrn_measurement_device_type 'Bruker APEX-II CCD'
_diffrn_measurement_method '\f and \w scans'
_diffrn_radiation_monochromator 'mirror optics'
_diffrn_radiation_probe x-ray
_diffrn_radiation_type MoK\a
_diffrn_radiation_wavelength 0.71073
_diffrn_reflns_av_R_equivalents 0.1977
_diffrn_reflns_av_unetI/netI 0.0700
_diffrn_reflns_Laue_measured_fraction_full 1.000
_diffrn_reflns_Laue_measured_fraction_max 0.999
_diffrn_reflns_limit_h_max 25
_diffrn_reflns_limit_h_min -25
_diffrn_reflns_limit_k_max 5
_diffrn_reflns_limit_k_min -5
_diffrn_reflns_limit_l_max 51
_diffrn_reflns_limit_l_min -52
_diffrn_reflns_number 48462
_diffrn_reflns_point_group_measured_fraction_full 1.000
_diffrn_reflns_point_group_measured_fraction_max 0.999
_diffrn_reflns_theta_full 25.242
_diffrn_reflns_theta_max 32.019
_diffrn_reflns_theta_min 2.327
_diffrn_source 'microfocus sealed X-ray tube'
_diffrn_source_current 1.0
_diffrn_source_power 0.05
_diffrn_source_type 'Incoatec I\ms'
_diffrn_source_voltage 50.0
_diffrn_standards_number 0
_exptl_absorpt_coefficient_mu 6.873
_exptl_absorpt_correction_T_max 1.0000
_exptl_absorpt_correction_T_min 0.6331
_exptl_absorpt_correction_type analytical
_exptl_absorpt_process_details
'SADABS-2014/5 (Bruker,2014/5) was used for absorption correction. wR2(int) was 0.1404 before and 0.0915 after correction. The Ratio of minimum to maximum transmission is 0.6331. The \l/2 correction factor is Not present.'
_exptl_crystal_colour 'clear colourless'
_exptl_crystal_colour_lustre clear
_exptl_crystal_colour_primary colourless
_exptl_crystal_density_diffrn 2.091
_exptl_crystal_description prism
_exptl_crystal_F_000 1440
_exptl_crystal_size_max 0.862
_exptl_crystal_size_mid 0.076
_exptl_crystal_size_min 0.069
_refine_diff_density_max 1.363
_refine_diff_density_min -1.677
_refine_diff_density_rms 0.188
_refine_ls_extinction_method none
_refine_ls_goodness_of_fit_ref 1.087
_refine_ls_hydrogen_treatment constr
_refine_ls_matrix_type full
_refine_ls_number_parameters 159
_refine_ls_number_reflns 4111
_refine_ls_number_restraints 0
_refine_ls_restrained_S_all 1.087
_refine_ls_R_factor_all 0.0642
_refine_ls_R_factor_gt 0.0465
_refine_ls_shift/su_max 0.001
_refine_ls_shift/su_mean 0.000
_refine_ls_structure_factor_coef Fsqd
_refine_ls_weighting_details 'w=1/[\s^2^(Fo^2^)+(0.0439P)^2^+8.8146P] where P=(Fo^2^+2Fc^2^)/3'
_refine_ls_weighting_scheme calc
_refine_ls_wR_factor_gt 0.1078
_refine_ls_wR_factor_ref 0.1167
_reflns_Friedel_coverage 0.000
_reflns_number_gt 3364
_reflns_number_total 4111
_reflns_threshold_expression 'I > 2\s(I)'
_cod_data_source_file d1ce01592c2.cif
_cod_data_source_block ke042
_cod_database_code 7244296
_shelx_shelxl_version_number 2018/3
_shelx_space_group_comment
;
The symmetry employed for this shelxl refinement is uniquely defined
by the following loop, which should always be used as a source of
symmetry information in preference to the above space-group names.
They are only intended as comments.
;
_shelx_estimated_absorpt_t_max 0.648
_shelx_estimated_absorpt_t_min 0.066
_olex2_refinement_description
;
1. Fixed Uiso
 At 1.2 times of:
  All C(H) groups
 At 1.5 times of:
  All C(H,H,H) groups, All O(H) groups
2.a Aromatic/amide H refined with riding coordinates:
 C7(H7)
2.b Idealised Me refined as rotating group:
 C2S(H2SA,H2SB,H2SC)
2.c Idealised tetrahedral OH refined as rotating group:
 O1S(H1S), O4(H4), O3(H3), O1(H1)
;
_olex2_submission_special_instructions 'No special instructions were received'

loop_
_space_group_symop_operation_xyz
'x, y, z'
'-x+1/2, y, -z'
'x+1/2, y+1/2, z+1/2'
'-x+1, y+1/2, -z+1/2'
'-x, -y, -z'
'x-1/2, -y, z'
'-x+1/2, -y+1/2, -z+1/2'
'x, -y+1/2, z+1/2'

loop_
_atom_site_label
_atom_site_type_symbol
_atom_site_fract_x
_atom_site_fract_y
_atom_site_fract_z
_atom_site_U_iso_or_equiv
_atom_site_adp_type
_atom_site_occupancy
_atom_site_site_symmetry_order
_atom_site_calc_flag
_atom_site_refinement_flags_posn
_atom_site_refinement_flags_adp
_atom_site_refinement_flags_occupancy
_atom_site_disorder_assembly
_atom_site_disorder_group
Br2 Br -0.09891(2) 0.53810(8) 0.32771(2) 0.01483(10) Uani 1 1 d . . . . .
Br1 Br 0.14589(2) 1.17768(8) 0.42777(2) 0.01448(10) Uani 1 1 d . . . . .
O2 O 0.24812(14) 0.8952(7) 0.29287(7) 0.0190(5) Uani 1 1 d . . . . .
O2S O 0.02279(14) 1.7308(7) 0.53828(7) 0.0188(5) Uani 1 1 d . . . . .
O1S O 0.10475(15) 1.4024(7) 0.51202(8) 0.0221(5) Uani 1 1 d . . . . .
H1S H 0.063635 1.360374 0.496729 0.033 Uiso 1 1 calc R U . . .
O4 O -0.01828(14) 0.8763(6) 0.39826(7) 0.0161(5) Uani 1 1 d . . . . .
H4 H -0.002599 1.023865 0.414935 0.024 Uiso 1 1 calc R U . . .
O3 O 0.23032(15) 1.0898(7) 0.36115(8) 0.0220(5) Uani 1 1 d . . . . .
H3 H 0.255313 1.054705 0.342993 0.033 Uiso 1 1 calc R U . . .
O1 O 0.15188(15) 0.6004(7) 0.25762(7) 0.0200(5) Uani 1 1 d . . . . .
H1 H 0.184975 0.592256 0.242603 0.030 Uiso 1 1 calc R U . . .
C5 C 0.03127(18) 0.8611(8) 0.37292(9) 0.0115(6) Uani 1 1 d . . . . .
C1S C 0.0886(2) 1.6099(9) 0.53871(10) 0.0158(6) Uani 1 1 d . . . . .
C2 C 0.12948(19) 0.8042(8) 0.31718(9) 0.0123(6) Uani 1 1 d . . . . .
C7 C 0.05226(19) 0.6803(8) 0.31006(9) 0.0127(6) Uani 1 1 d . . . . .
H7 H 0.032949 0.577552 0.286150 0.015 Uiso 1 1 calc R U . . .
C4 C 0.10777(19) 0.9838(8) 0.37960(9) 0.0116(6) Uani 1 1 d . . . . .
C1 C 0.18106(19) 0.7705(8) 0.28825(10) 0.0135(6) Uani 1 1 d . . . . .
C2S C 0.1562(2) 1.6799(9) 0.56914(11) 0.0200(7) Uani 1 1 d . . . . .
H2SA H 0.197602 1.796230 0.558010 0.030 Uiso 1 1 calc R U . . .
H2SB H 0.176465 1.463467 0.580693 0.030 Uiso 1 1 calc R U . . .
H2SC H 0.139212 1.826113 0.588776 0.030 Uiso 1 1 calc R U . . .
C6 C 0.00457(18) 0.7071(8) 0.33753(9) 0.0113(6) Uani 1 1 d . . . . .
C3 C 0.15767(19) 0.9602(8) 0.35236(9) 0.0122(6) Uani 1 1 d . . . . .

loop_
_atom_site_aniso_label
_atom_site_aniso_U_11
_atom_site_aniso_U_22
_atom_site_aniso_U_33
_atom_site_aniso_U_23
_atom_site_aniso_U_13
_atom_site_aniso_U_12
Br2 0.01093(15) 0.01766(16) 0.01559(17) -0.00253(12) 0.00113(12) -0.00269(11)
Br1 0.01296(16) 0.01984(17) 0.01047(15) -0.00466(12) 0.00130(11) -0.00085(11)
O2 0.0127(11) 0.0321(13) 0.0127(11) -0.0006(11) 0.0034(9) -0.0005(10)
O2S 0.0117(11) 0.0291(12) 0.0153(11) -0.0066(11) 0.0009(9) 0.0024(10)
O1S 0.0152(11) 0.0329(13) 0.0182(13) -0.0118(11) 0.0020(10) 0.0023(11)
O4 0.0145(11) 0.0233(12) 0.0116(11) -0.0059(10) 0.0059(9) -0.0035(10)
O3 0.0146(12) 0.0328(13) 0.0186(12) -0.0021(11) 0.0023(10) -0.0029(11)
O1 0.0184(12) 0.0316(13) 0.0108(11) -0.0051(11) 0.0049(9) -0.0019(11)
C5 0.0105(13) 0.0120(13) 0.0120(14) 0.0007(11) 0.0018(11) 0.0004(11)
C1S 0.0155(15) 0.0161(14) 0.0162(16) 0.0004(13) 0.0038(12) -0.0007(13)
C2 0.0114(14) 0.0145(14) 0.0109(14) 0.0004(11) 0.0017(11) 0.0021(11)
C7 0.0125(14) 0.0145(14) 0.0109(14) 0.0004(11) 0.0011(11) 0.0019(11)
C4 0.0131(14) 0.0143(13) 0.0067(13) -0.0020(11) -0.0006(11) 0.0020(11)
C1 0.0117(14) 0.0166(14) 0.0121(14) 0.0021(12) 0.0018(11) 0.0030(12)
C2S 0.0137(15) 0.0251(17) 0.0195(17) -0.0056(14) -0.0025(13) -0.0021(13)
C6 0.0074(13) 0.0134(13) 0.0123(14) -0.0007(11) -0.0011(11) -0.0024(11)
C3 0.0100(13) 0.0151(13) 0.0108(14) -0.0007(12) -0.0003(11) 0.0018(11)

loop_
_atom_type_symbol
_atom_type_description
_atom_type_scat_dispersion_real
_atom_type_scat_dispersion_imag
_atom_type_scat_source
C C 0.0033 0.0016 'International Tables Vol C Tables 4.2.6.8 and 6.1.1.4'
H H 0.0000 0.0000 'International Tables Vol C Tables 4.2.6.8 and 6.1.1.4'
Br Br -0.2901 2.4595 'International Tables Vol C Tables 4.2.6.8 and 6.1.1.4'
O O 0.0106 0.0060 'International Tables Vol C Tables 4.2.6.8 and 6.1.1.4'

loop_
_exptl_crystal_face_index_h
_exptl_crystal_face_index_k
_exptl_crystal_face_index_l
_exptl_crystal_face_perp_dist
1.00 0.00 0.00 0.0030
0.00 -1.00 0.00 0.4310
0.00 1.00 0.00 0.3970
-1.00 0.00 -1.00 0.0330
0.00 0.00 -1.00 0.0370
0.00 0.00 1.00 0.0150

loop_
_geom_angle_atom_site_label_1
_geom_angle_atom_site_label_2
_geom_angle_atom_site_label_3
_geom_angle
_geom_angle_site_symmetry_1
_geom_angle_site_symmetry_3
_geom_angle_publ_flag
C1S O1S H1S 109.5 . . ?
C5 O4 H4 109.5 . . ?
C3 O3 H3 109.5 . . ?
C1 O1 H1 109.5 . . ?
O4 C5 C4 124.2(3) . . ?
O4 C5 C6 117.7(3) . . ?
C4 C5 C6 118.2(3) . . ?
O2S C1S O1S 122.0(3) . . ?
O2S C1S C2S 124.0(3) . . ?
O1S C1S C2S 114.0(3) . . ?
C7 C2 C1 120.5(3) . . ?
C7 C2 C3 119.8(3) . . ?
C3 C2 C1 119.7(3) . . ?
C2 C7 H7 119.9 . . ?
C6 C7 C2 120.2(3) . . ?
C6 C7 H7 119.9 . . ?
C5 C4 Br1 118.7(2) . . ?
C5 C4 C3 122.2(3) . . ?
C3 C4 Br1 119.1(2) . . ?
O2 C1 O1 122.7(3) . . ?
O2 C1 C2 121.9(3) . . ?
O1 C1 C2 115.4(3) . . ?
C1S C2S H2SA 109.5 . . ?
C1S C2S H2SB 109.5 . . ?
C1S C2S H2SC 109.5 . . ?
H2SA C2S H2SB 109.5 . . ?
H2SA C2S H2SC 109.5 . . ?
H2SB C2S H2SC 109.5 . . ?
C5 C6 Br2 119.1(2) . . ?
C7 C6 Br2 119.8(2) . . ?
C7 C6 C5 121.1(3) . . ?
O3 C3 C2 123.5(3) . . ?
O3 C3 C4 118.0(3) . . ?
C4 C3 C2 118.5(3) . . ?

loop_
_geom_bond_atom_site_label_1
_geom_bond_atom_site_label_2
_geom_bond_distance
_geom_bond_site_symmetry_2
_geom_bond_publ_flag
Br2 C6 1.887(3) . ?
Br1 C4 1.891(3) . ?
O2 C1 1.244(4) . ?
O2S C1S 1.229(4) . ?
O1S H1S 0.8400 . ?
O1S C1S 1.309(4) . ?
O4 H4 0.8400 . ?
O4 C5 1.335(4) . ?
O3 H3 0.8400 . ?
O3 C3 1.344(4) . ?
O1 H1 0.8400 . ?
O1 C1 1.306(4) . ?
C5 C4 1.391(4) . ?
C5 C6 1.403(4) . ?
C1S C2S 1.488(5) . ?
C2 C7 1.405(5) . ?
C2 C1 1.465(5) . ?
C2 C3 1.405(4) . ?
C7 H7 0.9500 . ?
C7 C6 1.374(4) . ?
C4 C3 1.393(5) . ?
C2S H2SA 0.9800 . ?
C2S H2SB 0.9800 . ?
C2S H2SC 0.9800 . ?

loop_
_geom_torsion_atom_site_label_1
_geom_torsion_atom_site_label_2
_geom_torsion_atom_site_label_3
_geom_torsion_atom_site_label_4
_geom_torsion
_geom_torsion_site_symmetry_1
_geom_torsion_site_symmetry_2
_geom_torsion_site_symmetry_3
_geom_torsion_site_symmetry_4
_geom_torsion_publ_flag
Br1 C4 C3 O3 -2.6(4) . . . . ?
Br1 C4 C3 C2 177.7(2) . . . . ?
O4 C5 C4 Br1 1.2(4) . . . . ?
O4 C5 C4 C3 179.5(3) . . . . ?
O4 C5 C6 Br2 0.8(4) . . . . ?
O4 C5 C6 C7 -179.7(3) . . . . ?
C5 C4 C3 O3 179.2(3) . . . . ?
C5 C4 C3 C2 -0.6(5) . . . . ?
C2 C7 C6 Br2 -179.8(2) . . . . ?
C2 C7 C6 C5 0.7(5) . . . . ?
C7 C2 C1 O2 175.8(3) . . . . ?
C7 C2 C1 O1 -4.5(5) . . . . ?
C7 C2 C3 O3 -179.0(3) . . . . ?
C7 C2 C3 C4 0.7(5) . . . . ?
C4 C5 C6 Br2 180.0(2) . . . . ?
C4 C5 C6 C7 -0.5(5) . . . . ?
C1 C2 C7 C6 178.8(3) . . . . ?
C1 C2 C3 O3 1.4(5) . . . . ?
C1 C2 C3 C4 -178.9(3) . . . . ?
C6 C5 C4 Br1 -177.8(2) . . . . ?
C6 C5 C4 C3 0.4(5) . . . . ?
C3 C2 C7 C6 -0.8(5) . . . . ?
C3 C2 C1 O2 -4.6(5) . . . . ?
C3 C2 C1 O1 175.2(3) . . . . ?
